data_7039574
loop_
_publ_author_name
'Shaw, Paul'
'Kennedy, Alan R.'
'Nelson, David J.'

_publ_section_title
;
 Synthesis and characterisation of an N-heterocyclic carbene with
 spatially-defined steric impact.
;
_journal_issue 29
_journal_name_full 'Dalton transactions (Cambridge, England : 2003)'
_journal_page_first 11772
_journal_page_last 11780
_journal_paper_doi 10.1039/c6dt02100j
_journal_volume 45
_journal_year 2016
_chemical_formula_sum 'C53 H52 Cl Ir N2'
_chemical_formula_weight 944.62
_chemical_name_systematic
;
 ?
;
_space_group_IT_number 2
_symmetry_cell_setting triclinic
_symmetry_space_group_name_Hall '-P 1'
_symmetry_space_group_name_H-M 'P -1'
_atom_sites_solution_hydrogens geom
_atom_sites_solution_primary direct
_atom_sites_solution_secondary difmap
_audit_creation_method SHELXL-97
_audit_update_record
;
2016-05-25 deposited with the CCDC.
2016-06-16 downloaded from the CCDC.
;
_cell_angle_alpha 78.174(3)
_cell_angle_beta 77.515(3)
_cell_angle_gamma 67.464(3)
_cell_formula_units_Z 2
_cell_length_a 9.6593(3)
_cell_length_b 12.5384(5)
_cell_length_c 21.2099(8)
_cell_measurement_reflns_used 6974
_cell_measurement_temperature 123(2)
_cell_measurement_theta_max 27.9090
_cell_measurement_theta_min 2.9770
_cell_volume 2295.19(15)
_computing_cell_refinement CrysalisPro
_computing_data_collection CrysalisPro
_computing_data_reduction CrysalisPro
_computing_publication_material SHELXL-97
_computing_structure_refinement 'SHELXL-97 (Sheldrick, 2008)'
_computing_structure_solution SIR92
_diffrn_ambient_temperature 123(2)
_diffrn_measured_fraction_theta_full 0.941
_diffrn_measured_fraction_theta_max 0.941
_diffrn_measurement_device_type 'Oxford Diffraction Gemini S'
_diffrn_measurement_method 'omega scans'
_diffrn_radiation_monochromator graphite
_diffrn_radiation_source 'fine-focus sealed tube'
_diffrn_radiation_type MoK\a
_diffrn_radiation_wavelength 0.71073
_diffrn_reflns_av_R_equivalents 0.0276
_diffrn_reflns_av_sigmaI/netI 0.0623
_diffrn_reflns_limit_h_max 12
_diffrn_reflns_limit_h_min -11
_diffrn_reflns_limit_k_max 14
_diffrn_reflns_limit_k_min -16
_diffrn_reflns_limit_l_max 26
_diffrn_reflns_limit_l_min -19
_diffrn_reflns_number 12092
_diffrn_reflns_theta_full 27.00
_diffrn_reflns_theta_max 27.00
_diffrn_reflns_theta_min 3.38
_exptl_absorpt_coefficient_mu 3.003
_exptl_absorpt_correction_T_max 1.00000
_exptl_absorpt_correction_T_min 0.90537
_exptl_absorpt_correction_type multi-scan
_exptl_absorpt_process_details
;
CrysAlisPro, Agilent Technologies,
Version 1.171.37.35 (release 13-08-2014 CrysAlis171 .NET)
(compiled Aug 13 2014,18:06:01)
Empirical absorption correction using spherical harmonics,
 implemented in SCALE3 ABSPACK scaling algorithm.
Empirical absorption correction using spherical harmonics,
 implemented in SCALE3 ABSPACK scaling algorithm.
;
_exptl_crystal_colour yellow
_exptl_crystal_density_diffrn 1.367
_exptl_crystal_density_method 'not measured'
_exptl_crystal_description plate
_exptl_crystal_F_000 956
_exptl_crystal_size_max 0.30
_exptl_crystal_size_mid 0.13
_exptl_crystal_size_min 0.04
_refine_diff_density_max 1.161
_refine_diff_density_min -1.014
_refine_diff_density_rms 0.118
_refine_ls_extinction_method none
_refine_ls_goodness_of_fit_ref 1.049
_refine_ls_hydrogen_treatment constr
_refine_ls_matrix_type full
_refine_ls_number_parameters 513
_refine_ls_number_reflns 9421
_refine_ls_number_restraints 60
_refine_ls_restrained_S_all 1.047
_refine_ls_R_factor_all 0.0442
_refine_ls_R_factor_gt 0.0352
_refine_ls_shift/su_max 0.002
_refine_ls_shift/su_mean 0.000
_refine_ls_structure_factor_coef Fsqd
_refine_ls_weighting_details 'calc w=1/[\s^2^(Fo^2^)+(0.0375P)^2^+0.0000P] where P=(Fo^2^+2Fc^2^)/3'
_refine_ls_weighting_scheme calc
_refine_ls_wR_factor_gt 0.0832
_refine_ls_wR_factor_ref 0.0864
_reflns_number_gt 8263
_reflns_number_total 9421
_reflns_threshold_expression I>2\s(I)
_cod_data_source_file c6dt02100j2.cif
_cod_data_source_block nelson_paul_ir
_cod_depositor_comments 'Adding full bibliography for 7039571--7039574.cif.'
_cod_original_cell_volume 2295.19(14)
_cod_original_sg_symbol_H-M P-1
_cod_database_code 7039574

loop_
_symmetry_equiv_pos_as_xyz
'x, y, z'
'-x, -y, -z'

loop_
_atom_site_label
_atom_site_type_symbol
_atom_site_fract_x
_atom_site_fract_y
_atom_site_fract_z
_atom_site_U_iso_or_equiv
_atom_site_adp_type
_atom_site_occupancy
_atom_site_symmetry_multiplicity
_atom_site_calc_flag
_atom_site_refinement_flags
_atom_site_disorder_assembly
_atom_site_disorder_group
Ir1 Ir 0.815148(17) 0.118190(15) 0.791671(8) 0.01980(6) Uani 1 1 d . . .
Cl1 Cl 0.90522(12) 0.08811(10) 0.68270(5) 0.0285(2) Uani 1 1 d . . .
N1 N 0.5019(4) 0.0917(3) 0.80055(17) 0.0191(7) Uani 1 1 d . . .
N2 N 0.5154(4) 0.2481(3) 0.73954(17) 0.0188(7) Uani 1 1 d . . .
C1 C 0.5985(4) 0.1521(4) 0.7773(2) 0.0186(9) Uani 1 1 d . . .
C2 C 0.3636(5) 0.1505(4) 0.7793(2) 0.0234(9) Uani 1 1 d . . .
H2 H 0.2789 0.1257 0.7892 0.028 Uiso 1 1 calc R . .
C3 C 0.3709(4) 0.2484(4) 0.7424(2) 0.0228(9) Uani 1 1 d . . .
H3 H 0.2916 0.3075 0.7219 0.027 Uiso 1 1 calc R . .
C4 C 0.5256(4) -0.0161(4) 0.8445(2) 0.0194(9) Uani 1 1 d . . .
C5 C 0.6215(5) -0.1208(4) 0.8225(2) 0.0228(9) Uani 1 1 d . . .
C6 C 0.6279(5) -0.2225(4) 0.8653(2) 0.0318(11) Uani 1 1 d . . .
H6 H 0.6947 -0.2955 0.8524 0.038 Uiso 1 1 calc R . .
C7 C 0.5399(5) -0.2199(4) 0.9260(2) 0.0324(11) Uani 1 1 d . . .
C8 C 0.4485(5) -0.1137(4) 0.9462(2) 0.0279(10) Uani 1 1 d . . .
H8 H 0.3897 -0.1117 0.9884 0.033 Uiso 1 1 calc R . .
C9 C 0.4409(4) -0.0098(4) 0.9062(2) 0.0220(9) Uani 1 1 d . . .
C10 C 0.5463(7) -0.3326(5) 0.9704(3) 0.0568(17) Uani 1 1 d . . .
H10A H 0.5940 -0.3980 0.9450 0.085 Uiso 1 1 calc R . .
H10B H 0.4431 -0.3287 0.9901 0.085 Uiso 1 1 calc R . .
H10C H 0.6058 -0.3438 1.0048 0.085 Uiso 1 1 calc R . .
C11 C 0.3462(5) 0.1039(4) 0.9307(2) 0.0292(10) Uani 1 1 d . . .
H11A H 0.2530 0.1385 0.9111 0.044 Uiso 1 1 calc R . .
H11B H 0.4033 0.1568 0.9188 0.044 Uiso 1 1 calc R . .
H11C H 0.3203 0.0908 0.9782 0.044 Uiso 1 1 calc R . .
C12 C 0.7129(5) -0.1250(4) 0.7546(2) 0.0227(9) Uani 1 1 d . . .
H12 H 0.7413 -0.0539 0.7444 0.027 Uiso 1 1 calc R . .
C13 C 0.8615(5) -0.2286(4) 0.7531(2) 0.0241(10) Uani 1 1 d . . .
C14 C 0.9884(5) -0.2190(4) 0.7686(2) 0.0290(10) Uani 1 1 d . . .
H14 H 0.9820 -0.1478 0.7801 0.035 Uiso 1 1 calc R . .
C15 C 1.1247(6) -0.3133(5) 0.7673(3) 0.0385(13) Uani 1 1 d . . .
H15 H 1.2107 -0.3054 0.7778 0.046 Uiso 1 1 calc R . .
C16 C 1.1369(6) -0.4175(4) 0.7511(3) 0.0367(12) Uani 1 1 d . . .
H16 H 1.2306 -0.4812 0.7504 0.044 Uiso 1 1 calc R . .
C17 C 1.0113(6) -0.4285(4) 0.7359(3) 0.0347(12) Uani 1 1 d . . .
H17 H 1.0181 -0.5007 0.7255 0.042 Uiso 1 1 calc R . .
C18 C 0.8744(5) -0.3339(4) 0.7359(2) 0.0306(11) Uani 1 1 d . . .
H18 H 0.7895 -0.3415 0.7240 0.037 Uiso 1 1 calc R . .
C19 C 0.6217(5) -0.1162(4) 0.7018(2) 0.0244(10) Uani 1 1 d . . .
C20 C 0.4803(5) -0.1271(4) 0.7150(2) 0.0330(11) Uani 1 1 d . . .
H20 H 0.4357 -0.1403 0.7590 0.040 Uiso 1 1 calc R . .
C21 C 0.4030(6) -0.1192(4) 0.6653(3) 0.0388(13) Uani 1 1 d . . .
H21 H 0.3062 -0.1268 0.6754 0.047 Uiso 1 1 calc R . .
C22 C 0.4663(6) -0.1003(4) 0.6015(3) 0.0364(12) Uani 1 1 d . . .
H22 H 0.4137 -0.0951 0.5674 0.044 Uiso 1 1 calc R . .
C23 C 0.6079(6) -0.0887(4) 0.5869(3) 0.0362(12) Uani 1 1 d . . .
H23 H 0.6525 -0.0762 0.5428 0.043 Uiso 1 1 calc R . .
C24 C 0.6838(5) -0.0956(4) 0.6376(2) 0.0283(10) Uani 1 1 d . . .
H24 H 0.7795 -0.0861 0.6277 0.034 Uiso 1 1 calc R . .
C25 C 0.5680(4) 0.3395(4) 0.7018(2) 0.0208(9) Uani 1 1 d . . .
C26 C 0.6097(4) 0.3424(4) 0.6348(2) 0.0208(9) Uani 1 1 d . B .
C27 C 0.6637(5) 0.4288(4) 0.6008(2) 0.0229(9) Uani 1 1 d . . .
H27 H 0.6954 0.4305 0.5550 0.028 Uiso 1 1 calc R . .
C28 C 0.6731(5) 0.5131(4) 0.6313(2) 0.0277(11) Uani 1 1 d . . .
C29 C 0.6209(5) 0.5126(4) 0.6971(3) 0.0314(11) Uani 1 1 d . . .
H29 H 0.6203 0.5731 0.7179 0.038 Uiso 1 1 calc R . .
C30 C 0.5689(5) 0.4260(4) 0.7341(2) 0.0249(10) Uani 1 1 d . . .
C31 C 0.7367(6) 0.6039(4) 0.5925(3) 0.0414(13) Uani 1 1 d . . .
H31A H 0.7934 0.6222 0.6193 0.062 Uiso 1 1 calc R . .
H31B H 0.6533 0.6747 0.5795 0.062 Uiso 1 1 calc R . .
H31C H 0.8046 0.5737 0.5535 0.062 Uiso 1 1 calc R . .
C32 C 0.5106(6) 0.4316(4) 0.8063(2) 0.0356(12) Uani 1 1 d . . .
H32A H 0.4474 0.3834 0.8220 0.053 Uiso 1 1 calc R . .
H32B H 0.4501 0.5125 0.8131 0.053 Uiso 1 1 calc R . .
H32C H 0.5967 0.4025 0.8304 0.053 Uiso 1 1 calc R . .
C33 C 0.5862(5) 0.2580(4) 0.5981(2) 0.0222(9) Uani 1 1 d . . .
H33 H 0.6148 0.1807 0.6262 0.027 Uiso 1 1 calc R A 1
C34 C 0.6795(7) 0.2364(7) 0.5312(4) 0.0209(13) Uani 0.540(5) 1 d PGU B 1
C35 C 0.8164(7) 0.1431(6) 0.5261(3) 0.0329(17) Uani 0.540(5) 1 d PGU B 1
H35 H 0.8492 0.0917 0.5639 0.039 Uiso 0.540(5) 1 calc PR B 1
C36 C 0.9052(6) 0.1250(6) 0.4655(3) 0.043(2) Uani 0.540(5) 1 d PGU B 1
H36 H 0.9987 0.0612 0.4620 0.052 Uiso 0.540(5) 1 calc PR B 1
C37 C 0.8571(9) 0.2002(7) 0.4101(3) 0.030(2) Uani 0.540(5) 1 d PGU B 1
H37 H 0.9178 0.1878 0.3687 0.036 Uiso 0.540(5) 1 calc PR B 1
C38 C 0.7203(10) 0.2935(6) 0.4152(4) 0.0275(10) Uani 0.540(5) 1 d PGU B 1
H38 H 0.6875 0.3449 0.3774 0.033 Uiso 0.540(5) 1 calc PR B 1
C39 C 0.6315(8) 0.3116(7) 0.4758(5) 0.0201(15) Uani 0.540(5) 1 d PGU B 1
H39 H 0.5380 0.3753 0.4793 0.024 Uiso 0.540(5) 1 calc PR B 1
C40 C 0.4180(5) 0.2926(4) 0.5939(2) 0.0221(9) Uani 1 1 d . B .
C41 C 0.3218(5) 0.4075(4) 0.5873(2) 0.0273(10) Uani 1 1 d . . .
H41 H 0.3608 0.4678 0.5838 0.033 Uiso 1 1 calc R B .
C42 C 0.1681(5) 0.4358(4) 0.5858(2) 0.0337(11) Uani 1 1 d . B .
H42 H 0.1031 0.5152 0.5813 0.040 Uiso 1 1 calc R . .
C43 C 0.1094(6) 0.3489(5) 0.5910(3) 0.0417(13) Uani 1 1 d . . .
H43 H 0.0045 0.3680 0.5904 0.050 Uiso 1 1 calc R B .
C44 C 0.2057(6) 0.2342(5) 0.5969(3) 0.0417(13) Uani 1 1 d . B .
H44 H 0.1667 0.1739 0.6002 0.050 Uiso 1 1 calc R . .
C45 C 0.3587(5) 0.2057(4) 0.5981(2) 0.0315(11) Uani 1 1 d . . .
H45 H 0.4237 0.1262 0.6019 0.038 Uiso 1 1 calc R B .
C46 C 0.7420(5) 0.1771(4) 0.8844(2) 0.0266(10) Uani 1 1 d . . .
H46 H 0.6481 0.2245 0.8700 0.032 Uiso 1 1 calc R . .
C47 C 0.7821(5) 0.0559(4) 0.8915(2) 0.0261(10) Uani 1 1 d . . .
H47 H 0.7127 0.0268 0.8817 0.031 Uiso 1 1 calc R . .
C48 C 0.9265(5) -0.0318(4) 0.9133(2) 0.0334(12) Uani 1 1 d . . .
H48A H 0.9360 -0.1100 0.9061 0.040 Uiso 1 1 calc R . .
H48B H 0.9195 -0.0332 0.9607 0.040 Uiso 1 1 calc R . .
C49 C 1.0706(5) -0.0077(4) 0.8781(3) 0.0353(12) Uani 1 1 d . . .
H49A H 1.0925 0.0417 0.9027 0.042 Uiso 1 1 calc R . .
H49B H 1.1577 -0.0822 0.8766 0.042 Uiso 1 1 calc R . .
C50 C 1.0513(5) 0.0532(4) 0.8095(2) 0.0279(10) Uani 1 1 d . . .
H50 H 1.0760 0.0061 0.7760 0.034 Uiso 1 1 calc R . .
C51 C 0.9991(5) 0.1750(4) 0.7921(2) 0.0287(11) Uani 1 1 d . . .
H51 H 0.9960 0.2036 0.7472 0.034 Uiso 1 1 calc R . .
C52 C 0.9478(5) 0.2640(4) 0.8382(3) 0.0330(12) Uani 1 1 d . . .
H52A H 0.8960 0.3417 0.8150 0.040 Uiso 1 1 calc R . .
H52B H 1.0379 0.2665 0.8521 0.040 Uiso 1 1 calc R . .
C53 C 0.8407(6) 0.2384(5) 0.8986(2) 0.0352(12) Uani 1 1 d . . .
H53A H 0.7740 0.3125 0.9153 0.042 Uiso 1 1 calc R . .
H53B H 0.9009 0.1885 0.9330 0.042 Uiso 1 1 calc R . .
C34A C 0.6907(8) 0.2526(9) 0.5312(5) 0.0209(13) Uani 0.460(5) 1 d PG B 2
C35A C 0.8473(9) 0.2077(7) 0.5284(3) 0.0329(17) Uani 0.460(5) 1 d PG B 2
H35A H 0.8904 0.1809 0.5676 0.039 Uiso 0.460(5) 1 calc PR B 2
C36A C 0.9410(7) 0.2020(8) 0.4684(4) 0.043(2) Uani 0.460(5) 1 d PG B 2
H36A H 1.0480 0.1713 0.4666 0.052 Uiso 0.460(5) 1 calc PR B 2
C37A C 0.8780(11) 0.2413(8) 0.4112(3) 0.030(2) Uani 0.460(5) 1 d PG B 2
H37A H 0.9419 0.2374 0.3702 0.036 Uiso 0.460(5) 1 calc PR B 2
C38A C 0.7213(12) 0.2862(9) 0.4139(5) 0.0275(10) Uani 0.460(5) 1 d PG B 2
H38A H 0.6782 0.3130 0.3748 0.033 Uiso 0.460(5) 1 calc PR B 2
C39A C 0.6277(8) 0.2919(10) 0.4739(6) 0.0201(15) Uani 0.460(5) 1 d PGU B 2
H39A H 0.5206 0.3226 0.4758 0.024 Uiso 0.460(5) 1 calc PR B 2

loop_
_atom_site_aniso_label
_atom_site_aniso_U_11
_atom_site_aniso_U_22
_atom_site_aniso_U_33
_atom_site_aniso_U_23
_atom_site_aniso_U_13
_atom_site_aniso_U_12
Ir1 0.01282(8) 0.02814(10) 0.01975(10) -0.00217(7) -0.00346(6) -0.00872(6)
Cl1 0.0205(5) 0.0400(7) 0.0241(6) -0.0050(5) 0.0004(4) -0.0113(5)
N1 0.0135(16) 0.0249(19) 0.0190(19) -0.0011(15) -0.0031(14) -0.0074(14)
N2 0.0122(16) 0.0215(18) 0.0205(19) -0.0024(15) -0.0033(14) -0.0034(14)
C1 0.017(2) 0.025(2) 0.015(2) -0.0044(17) -0.0009(16) -0.0090(17)
C2 0.0133(19) 0.034(3) 0.024(2) -0.002(2) -0.0029(17) -0.0093(18)
C3 0.0132(19) 0.032(3) 0.022(2) -0.0045(19) -0.0040(17) -0.0052(18)
C4 0.0144(19) 0.024(2) 0.021(2) -0.0004(18) -0.0028(16) -0.0097(17)
C5 0.021(2) 0.027(2) 0.022(2) -0.0013(19) -0.0037(18) -0.0114(18)
C6 0.030(3) 0.034(3) 0.030(3) 0.001(2) -0.001(2) -0.015(2)
C7 0.030(3) 0.038(3) 0.027(3) 0.006(2) -0.004(2) -0.015(2)
C8 0.023(2) 0.041(3) 0.015(2) 0.003(2) 0.0004(18) -0.013(2)
C9 0.015(2) 0.038(3) 0.017(2) -0.0045(19) -0.0049(17) -0.0122(18)
C10 0.057(4) 0.040(3) 0.052(4) 0.012(3) 0.011(3) -0.013(3)
C11 0.027(2) 0.044(3) 0.020(2) -0.005(2) -0.0011(19) -0.016(2)
C12 0.021(2) 0.025(2) 0.024(2) -0.0053(19) 0.0005(18) -0.0108(18)
C13 0.024(2) 0.025(2) 0.022(2) -0.0011(19) -0.0012(18) -0.0099(19)
C14 0.027(2) 0.031(3) 0.030(3) -0.006(2) -0.007(2) -0.010(2)
C15 0.029(3) 0.048(3) 0.040(3) -0.001(3) -0.011(2) -0.015(2)
C16 0.028(3) 0.035(3) 0.038(3) -0.004(2) -0.004(2) -0.001(2)
C17 0.039(3) 0.025(3) 0.038(3) -0.010(2) -0.005(2) -0.007(2)
C18 0.031(3) 0.034(3) 0.034(3) -0.008(2) -0.008(2) -0.016(2)
C19 0.024(2) 0.020(2) 0.027(3) -0.0014(19) -0.0045(19) -0.0064(18)
C20 0.032(3) 0.048(3) 0.028(3) -0.009(2) -0.005(2) -0.022(2)
C21 0.037(3) 0.039(3) 0.048(4) -0.009(3) -0.010(3) -0.018(2)
C22 0.043(3) 0.029(3) 0.041(3) -0.007(2) -0.019(3) -0.007(2)
C23 0.053(3) 0.019(2) 0.029(3) 0.003(2) -0.008(2) -0.006(2)
C24 0.028(2) 0.024(2) 0.029(3) -0.002(2) -0.006(2) -0.0056(19)
C25 0.0148(19) 0.019(2) 0.027(2) -0.0016(18) -0.0043(17) -0.0039(16)
C26 0.016(2) 0.019(2) 0.025(2) -0.0016(18) -0.0052(17) -0.0033(16)
C27 0.021(2) 0.021(2) 0.024(2) 0.0016(18) -0.0061(18) -0.0057(18)
C28 0.021(2) 0.021(2) 0.040(3) 0.006(2) -0.013(2) -0.0073(18)
C29 0.029(2) 0.022(2) 0.048(3) -0.007(2) -0.016(2) -0.007(2)
C30 0.017(2) 0.023(2) 0.035(3) -0.010(2) -0.0084(19) -0.0032(18)
C31 0.042(3) 0.027(3) 0.057(4) 0.009(2) -0.016(3) -0.017(2)
C32 0.034(3) 0.035(3) 0.040(3) -0.015(2) -0.009(2) -0.007(2)
C33 0.025(2) 0.016(2) 0.024(2) -0.0026(18) -0.0068(19) -0.0037(17)
C34 0.022(2) 0.022(3) 0.022(2) -0.004(2) -0.0008(19) -0.012(2)
C35 0.028(3) 0.034(4) 0.024(3) 0.003(3) -0.005(3) 0.000(3)
C36 0.026(4) 0.055(5) 0.026(3) -0.001(4) 0.004(3) 0.004(3)
C37 0.033(4) 0.038(6) 0.019(3) -0.004(3) 0.003(2) -0.016(3)
C38 0.035(2) 0.032(3) 0.019(2) -0.001(2) -0.0060(19) -0.016(2)
C39 0.0240(19) 0.017(3) 0.025(2) -0.004(2) -0.0068(16) -0.0099(17)
C40 0.024(2) 0.026(2) 0.018(2) -0.0054(18) 0.0005(17) -0.0107(18)
C41 0.026(2) 0.029(3) 0.029(3) -0.007(2) -0.006(2) -0.011(2)
C42 0.028(2) 0.033(3) 0.037(3) -0.007(2) -0.002(2) -0.008(2)
C43 0.022(2) 0.049(3) 0.057(4) -0.017(3) -0.003(2) -0.012(2)
C44 0.038(3) 0.041(3) 0.055(4) -0.014(3) 0.004(3) -0.026(3)
C45 0.030(2) 0.027(3) 0.038(3) -0.009(2) 0.001(2) -0.012(2)
C46 0.019(2) 0.045(3) 0.020(2) -0.005(2) -0.0079(18) -0.013(2)
C47 0.029(2) 0.038(3) 0.019(2) -0.001(2) -0.0093(19) -0.019(2)
C48 0.030(3) 0.044(3) 0.029(3) 0.007(2) -0.011(2) -0.018(2)
C49 0.026(2) 0.039(3) 0.042(3) 0.005(2) -0.014(2) -0.013(2)
C50 0.015(2) 0.039(3) 0.031(3) -0.004(2) -0.0050(19) -0.0110(19)
C51 0.017(2) 0.042(3) 0.032(3) -0.004(2) -0.0043(19) -0.016(2)
C52 0.029(2) 0.037(3) 0.044(3) -0.006(2) -0.014(2) -0.018(2)
C53 0.032(3) 0.049(3) 0.034(3) -0.013(2) -0.009(2) -0.019(2)
C34A 0.022(2) 0.022(3) 0.022(2) -0.004(2) -0.0008(19) -0.012(2)
C35A 0.028(3) 0.034(4) 0.024(3) 0.003(3) -0.005(3) 0.000(3)
C36A 0.026(4) 0.055(5) 0.026(3) -0.001(4) 0.004(3) 0.004(3)
C37A 0.033(4) 0.038(6) 0.019(3) -0.004(3) 0.003(2) -0.016(3)
C38A 0.035(2) 0.032(3) 0.019(2) -0.001(2) -0.0060(19) -0.016(2)
C39A 0.0240(19) 0.017(3) 0.025(2) -0.004(2) -0.0068(16) -0.0099(17)

loop_
_atom_type_symbol
_atom_type_description
_atom_type_scat_dispersion_real
_atom_type_scat_dispersion_imag
_atom_type_scat_source
Ir Ir -1.4442 7.9887 'International Tables Vol C Tables 4.2.6.8 and 6.1.1.4'
Cl Cl 0.1484 0.1585 'International Tables Vol C Tables 4.2.6.8 and 6.1.1.4'
N N 0.0061 0.0033 'International Tables Vol C Tables 4.2.6.8 and 6.1.1.4'
C C 0.0033 0.0016 'International Tables Vol C Tables 4.2.6.8 and 6.1.1.4'
H H 0.0000 0.0000 'International Tables Vol C Tables 4.2.6.8 and 6.1.1.4'

loop_
_geom_angle_atom_site_label_1
_geom_angle_atom_site_label_2
_geom_angle_atom_site_label_3
_geom_angle
C1 Ir1 C47 95.84(16)
C1 Ir1 C46 93.07(16)
C47 Ir1 C46 38.74(17)
C1 Ir1 C51 151.13(18)
C47 Ir1 C51 97.65(17)
C46 Ir1 C51 81.92(18)
C1 Ir1 C50 171.12(16)
C47 Ir1 C50 80.89(17)
C46 Ir1 C50 89.50(17)
C51 Ir1 C50 37.72(17)
C1 Ir1 Cl1 90.27(12)
C47 Ir1 Cl1 151.61(13)
C46 Ir1 Cl1 168.51(13)
C51 Ir1 Cl1 89.86(14)
C50 Ir1 Cl1 88.86(13)
C1 N1 C2 111.3(3)
C1 N1 C4 128.9(3)
C2 N1 C4 119.8(3)
C1 N2 C3 111.0(3)
C1 N2 C25 125.6(3)
C3 N2 C25 123.4(3)
N2 C1 N1 103.3(3)
N2 C1 Ir1 125.0(3)
N1 C1 Ir1 131.7(3)
C3 C2 N1 107.1(4)
C3 C2 H2 126.4
N1 C2 H2 126.4
C2 C3 N2 107.3(3)
C2 C3 H3 126.4
N2 C3 H3 126.4
C9 C4 C5 123.0(4)
C9 C4 N1 117.0(4)
C5 C4 N1 119.8(4)
C4 C5 C6 116.9(4)
C4 C5 C12 121.8(4)
C6 C5 C12 121.3(4)
C7 C6 C5 121.7(5)
C7 C6 H6 119.1
C5 C6 H6 119.1
C6 C7 C8 119.2(4)
C6 C7 C10 120.2(5)
C8 C7 C10 120.5(5)
C7 C8 C9 121.3(4)
C7 C8 H8 119.3
C9 C8 H8 119.3
C4 C9 C8 117.7(4)
C4 C9 C11 122.2(4)
C8 C9 C11 120.0(4)
C7 C10 H10A 109.5
C7 C10 H10B 109.5
H10A C10 H10B 109.5
C7 C10 H10C 109.5
H10A C10 H10C 109.5
H10B C10 H10C 109.5
C9 C11 H11A 109.5
C9 C11 H11B 109.5
H11A C11 H11B 109.5
C9 C11 H11C 109.5
H11A C11 H11C 109.5
H11B C11 H11C 109.5
C5 C12 C13 111.5(4)
C5 C12 C19 113.5(4)
C13 C12 C19 113.1(4)
C5 C12 H12 106.0
C13 C12 H12 106.0
C19 C12 H12 106.0
C14 C13 C18 118.6(4)
C14 C13 C12 119.9(4)
C18 C13 C12 121.5(4)
C13 C14 C15 120.3(4)
C13 C14 H14 119.9
C15 C14 H14 119.9
C16 C15 C14 121.1(5)
C16 C15 H15 119.4
C14 C15 H15 119.4
C15 C16 C17 119.3(5)
C15 C16 H16 120.4
C17 C16 H16 120.4
C16 C17 C18 120.3(4)
C16 C17 H17 119.9
C18 C17 H17 119.9
C13 C18 C17 120.5(4)
C13 C18 H18 119.8
C17 C18 H18 119.8
C24 C19 C20 118.4(4)
C24 C19 C12 117.9(4)
C20 C19 C12 123.7(4)
C21 C20 C19 121.4(5)
C21 C20 H20 119.3
C19 C20 H20 119.3
C22 C21 C20 119.9(5)
C22 C21 H21 120.1
C20 C21 H21 120.1
C21 C22 C23 119.9(5)
C21 C22 H22 120.0
C23 C22 H22 120.0
C22 C23 C24 119.5(5)
C22 C23 H23 120.2
C24 C23 H23 120.2
C19 C24 C23 120.9(5)
C19 C24 H24 119.6
C23 C24 H24 119.6
C26 C25 C30 121.6(4)
C26 C25 N2 119.7(4)
C30 C25 N2 118.6(4)
C27 C26 C25 118.0(4)
C27 C26 C33 120.4(4)
C25 C26 C33 121.4(4)
C26 C27 C28 122.1(4)
C26 C27 H27 119.0
C28 C27 H27 119.0
C29 C28 C27 118.3(4)
C29 C28 C31 121.4(4)
C27 C28 C31 120.3(5)
C28 C29 C30 122.0(4)
C28 C29 H29 119.0
C30 C29 H29 119.0
C29 C30 C25 117.7(4)
C29 C30 C32 119.3(4)
C25 C30 C32 122.9(4)
C28 C31 H31A 109.5
C28 C31 H31B 109.5
H31A C31 H31B 109.5
C28 C31 H31C 109.5
H31A C31 H31C 109.5
H31B C31 H31C 109.5
C30 C32 H32A 109.5
C30 C32 H32B 109.5
H32A C32 H32B 109.5
C30 C32 H32C 109.5
H32A C32 H32C 109.5
H32B C32 H32C 109.5
C34 C33 C40 109.5(4)
C34 C33 C26 118.3(5)
C40 C33 C26 110.5(3)
C34 C33 C34A 9.8(7)
C40 C33 C34A 114.4(5)
C26 C33 C34A 108.5(5)
C34 C33 H33 105.9
C40 C33 H33 105.9
C26 C33 H33 105.9
C34A C33 H33 111.3
C35 C34 C39 120.0
C35 C34 C33 119.5(6)
C39 C34 C33 120.4(6)
C36 C35 C34 120.0
C36 C35 H35 120.0
C34 C35 H35 120.0
C37 C36 C35 120.0
C37 C36 H36 120.0
C35 C36 H36 120.0
C38 C37 C36 120.0
C38 C37 H37 120.0
C36 C37 H37 120.0
C37 C38 C39 120.0
C37 C38 H38 120.0
C39 C38 H38 120.0
C38 C39 C34 120.0
C38 C39 H39 120.0
C34 C39 H39 120.0
C41 C40 C45 118.6(4)
C41 C40 C33 122.2(4)
C45 C40 C33 119.2(4)
C40 C41 C42 120.7(4)
C40 C41 H41 119.7
C42 C41 H41 119.7
C43 C42 C41 120.4(5)
C43 C42 H42 119.8
C41 C42 H42 119.8
C44 C43 C42 118.9(4)
C44 C43 H43 120.5
C42 C43 H43 120.5
C43 C44 C45 120.8(4)
C43 C44 H44 119.6
C45 C44 H44 119.6
C44 C45 C40 120.5(4)
C44 C45 H45 119.7
C40 C45 H45 119.7
C47 C46 C53 124.1(4)
C47 C46 Ir1 69.7(3)
C53 C46 Ir1 112.7(3)
C47 C46 H46 117.9
C53 C46 H46 117.9
Ir1 C46 H46 87.5
C46 C47 C48 125.0(4)
C46 C47 Ir1 71.5(3)
C48 C47 Ir1 111.6(3)
C46 C47 H47 117.5
C48 C47 H47 117.5
Ir1 C47 H47 86.8
C47 C48 C49 114.2(4)
C47 C48 H48A 108.7
C49 C48 H48A 108.7
C47 C48 H48B 108.7
C49 C48 H48B 108.7
H48A C48 H48B 107.6
C50 C49 C48 110.8(4)
C50 C49 H49A 109.5
C48 C49 H49A 109.5
C50 C49 H49B 109.5
C48 C49 H49B 109.5
H49A C49 H49B 108.1
C51 C50 C49 124.4(4)
C51 C50 Ir1 69.5(2)
C49 C50 Ir1 113.1(3)
C51 C50 H50 117.8
C49 C50 H50 117.8
Ir1 C50 H50 87.4
C50 C51 C52 125.9(4)
C50 C51 Ir1 72.8(2)
C52 C51 Ir1 109.2(3)
C50 C51 H51 117.1
C52 C51 H51 117.1
Ir1 C51 H51 87.9
C51 C52 C53 113.1(4)
C51 C52 H52A 109.0
C53 C52 H52A 109.0
C51 C52 H52B 109.0
C53 C52 H52B 109.0
H52A C52 H52B 107.8
C52 C53 C46 112.3(4)
C52 C53 H53A 109.1
C46 C53 H53A 109.1
C52 C53 H53B 109.1
C46 C53 H53B 109.1
H53A C53 H53B 107.9
C35A C34A C39A 120.0
C35A C34A C33 120.0(7)
C39A C34A C33 120.0(7)
C36A C35A C34A 120.0
C36A C35A H35A 120.0
C34A C35A H35A 120.0
C35A C36A C37A 120.0
C35A C36A H36A 120.0
C37A C36A H36A 120.0
C38A C37A C36A 120.0
C38A C37A H37A 120.0
C36A C37A H37A 120.0
C37A C38A C39A 120.0
C37A C38A H38A 120.0
C39A C38A H38A 120.0
C38A C39A C34A 120.0
C38A C39A H39A 120.0
C34A C39A H39A 120.0

loop_
_geom_bond_atom_site_label_1
_geom_bond_atom_site_label_2
_geom_bond_distance
Ir1 C1 2.048(4)
Ir1 C47 2.101(4)
Ir1 C46 2.124(4)
Ir1 C51 2.155(4)
Ir1 C50 2.198(4)
Ir1 Cl1 2.3403(11)
N1 C1 1.370(5)
N1 C2 1.378(5)
N1 C4 1.445(5)
N2 C1 1.370(5)
N2 C3 1.382(5)
N2 C25 1.452(5)
C2 C3 1.333(6)
C2 H2 0.9500
C3 H3 0.9500
C4 C9 1.386(6)
C4 C5 1.390(6)
C5 C6 1.395(6)
C5 C12 1.516(6)
C6 C7 1.379(7)
C6 H6 0.9500
C7 C8 1.381(7)
C7 C10 1.516(7)
C8 C9 1.386(6)
C8 H8 0.9500
C9 C11 1.496(6)
C10 H10A 0.9800
C10 H10B 0.9800
C10 H10C 0.9800
C11 H11A 0.9800
C11 H11B 0.9800
C11 H11C 0.9800
C12 C13 1.522(6)
C12 C19 1.531(6)
C12 H12 1.0000
C13 C14 1.389(6)
C13 C18 1.394(6)
C14 C15 1.391(7)
C14 H14 0.9500
C15 C16 1.374(7)
C15 H15 0.9500
C16 C17 1.382(7)
C16 H16 0.9500
C17 C18 1.398(7)
C17 H17 0.9500
C18 H18 0.9500
C19 C24 1.379(6)
C19 C20 1.388(6)
C20 C21 1.385(6)
C20 H20 0.9500
C21 C22 1.372(7)
C21 H21 0.9500
C22 C23 1.392(7)
C22 H22 0.9500
C23 C24 1.398(6)
C23 H23 0.9500
C24 H24 0.9500
C25 C26 1.389(6)
C25 C30 1.398(6)
C26 C27 1.385(6)
C26 C33 1.541(6)
C27 C28 1.386(6)
C27 H27 0.9500
C28 C29 1.376(7)
C28 C31 1.512(6)
C29 C30 1.395(6)
C29 H29 0.9500
C30 C32 1.521(7)
C31 H31A 0.9800
C31 H31B 0.9800
C31 H31C 0.9800
C32 H32A 0.9800
C32 H32B 0.9800
C32 H32C 0.9800
C33 C34 1.521(8)
C33 C40 1.530(6)
C33 C34A 1.551(9)
C33 H33 1.0000
C34 C35 1.3900
C34 C39 1.3900
C35 C36 1.3900
C35 H35 0.9500
C36 C37 1.3900
C36 H36 0.9500
C37 C38 1.3900
C37 H37 0.9500
C38 C39 1.3900
C38 H38 0.9500
C39 H39 0.9500
C40 C41 1.380(6)
C40 C45 1.393(6)
C41 C42 1.394(6)
C41 H41 0.9500
C42 C43 1.385(7)
C42 H42 0.9500
C43 C44 1.378(7)
C43 H43 0.9500
C44 C45 1.385(7)
C44 H44 0.9500
C45 H45 0.9500
C46 C47 1.402(6)
C46 C53 1.539(6)
C46 H46 0.9500
C47 C48 1.504(6)
C47 H47 0.9500
C48 C49 1.538(7)
C48 H48A 0.9900
C48 H48B 0.9900
C49 C50 1.512(6)
C49 H49A 0.9900
C49 H49B 0.9900
C50 C51 1.408(6)
C50 H50 0.9500
C51 C52 1.504(7)
C51 H51 0.9500
C52 C53 1.525(7)
C52 H52A 0.9900
C52 H52B 0.9900
C53 H53A 0.9900
C53 H53B 0.9900
C34A C35A 1.3900
C34A C39A 1.3900
C35A C36A 1.3900
C35A H35A 0.9500
C36A C37A 1.3900
C36A H36A 0.9500
C37A C38A 1.3900
C37A H37A 0.9500
C38A C39A 1.3900
C38A H38A 0.9500
C39A H39A 0.9500

loop_
_geom_torsion_atom_site_label_1
_geom_torsion_atom_site_label_2
_geom_torsion_atom_site_label_3
_geom_torsion_atom_site_label_4
_geom_torsion
C3 N2 C1 N1 2.8(5)
C25 N2 C1 N1 -178.1(4)
C3 N2 C1 Ir1 -177.0(3)
C25 N2 C1 Ir1 2.1(6)
C2 N1 C1 N2 -1.8(5)
C4 N1 C1 N2 -178.4(4)
C2 N1 C1 Ir1 178.0(3)
C4 N1 C1 Ir1 1.4(7)
C47 Ir1 C1 N2 139.4(4)
C46 Ir1 C1 N2 100.6(4)
C51 Ir1 C1 N2 21.8(6)
C50 Ir1 C1 N2 -152.7(10)
Cl1 Ir1 C1 N2 -68.4(4)
C47 Ir1 C1 N1 -40.3(4)
C46 Ir1 C1 N1 -79.1(4)
C51 Ir1 C1 N1 -157.9(4)
C50 Ir1 C1 N1 27.5(13)
Cl1 Ir1 C1 N1 111.9(4)
C1 N1 C2 C3 0.1(5)
C4 N1 C2 C3 177.1(4)
N1 C2 C3 N2 1.6(5)
C1 N2 C3 C2 -2.9(5)
C25 N2 C3 C2 178.0(4)
C1 N1 C4 C9 110.9(5)
C2 N1 C4 C9 -65.4(5)
C1 N1 C4 C5 -73.7(5)
C2 N1 C4 C5 109.9(4)
C9 C4 C5 C6 1.2(6)
N1 C4 C5 C6 -173.9(3)
C9 C4 C5 C12 -180.0(4)
N1 C4 C5 C12 4.9(6)
C4 C5 C6 C7 2.0(6)
C12 C5 C6 C7 -176.9(4)
C5 C6 C7 C8 -3.3(7)
C5 C6 C7 C10 178.0(4)
C6 C7 C8 C9 1.5(7)
C10 C7 C8 C9 -179.8(4)
C5 C4 C9 C8 -2.8(6)
N1 C4 C9 C8 172.4(3)
C5 C4 C9 C11 175.8(4)
N1 C4 C9 C11 -9.0(5)
C7 C8 C9 C4 1.4(6)
C7 C8 C9 C11 -177.2(4)
C4 C5 C12 C13 149.4(4)
C6 C5 C12 C13 -31.8(5)
C4 C5 C12 C19 -81.4(5)
C6 C5 C12 C19 97.4(5)
C5 C12 C13 C14 -85.8(5)
C19 C12 C13 C14 144.9(4)
C5 C12 C13 C18 94.6(5)
C19 C12 C13 C18 -34.7(6)
C18 C13 C14 C15 -0.4(7)
C12 C13 C14 C15 179.9(4)
C13 C14 C15 C16 -0.3(8)
C14 C15 C16 C17 -0.1(8)
C15 C16 C17 C18 1.2(8)
C14 C13 C18 C17 1.6(7)
C12 C13 C18 C17 -178.8(4)
C16 C17 C18 C13 -2.0(8)
C5 C12 C19 C24 167.2(4)
C13 C12 C19 C24 -64.4(5)
C5 C12 C19 C20 -12.5(6)
C13 C12 C19 C20 115.8(5)
C24 C19 C20 C21 0.8(7)
C12 C19 C20 C21 -179.5(4)
C19 C20 C21 C22 0.1(8)
C20 C21 C22 C23 -0.2(7)
C21 C22 C23 C24 -0.5(7)
C20 C19 C24 C23 -1.5(7)
C12 C19 C24 C23 178.8(4)
C22 C23 C24 C19 1.3(7)
C1 N2 C25 C26 103.1(5)
C3 N2 C25 C26 -77.9(5)
C1 N2 C25 C30 -79.7(5)
C3 N2 C25 C30 99.3(5)
C30 C25 C26 C27 4.8(6)
N2 C25 C26 C27 -178.1(3)
C30 C25 C26 C33 -170.7(4)
N2 C25 C26 C33 6.3(6)
C25 C26 C27 C28 -1.8(6)
C33 C26 C27 C28 173.8(4)
C26 C27 C28 C29 -2.7(6)
C26 C27 C28 C31 178.4(4)
C27 C28 C29 C30 4.3(6)
C31 C28 C29 C30 -176.8(4)
C28 C29 C30 C25 -1.4(6)
C28 C29 C30 C32 -179.1(4)
C26 C25 C30 C29 -3.3(6)
N2 C25 C30 C29 179.6(3)
C26 C25 C30 C32 174.3(4)
N2 C25 C30 C32 -2.8(6)
C27 C26 C33 C34 25.1(6)
C25 C26 C33 C34 -159.4(5)
C27 C26 C33 C40 -102.3(4)
C25 C26 C33 C40 73.2(5)
C27 C26 C33 C34A 23.9(6)
C25 C26 C33 C34A -160.6(5)
C40 C33 C34 C35 -139.3(5)
C26 C33 C34 C35 92.8(6)
C34A C33 C34 C35 100(4)
C40 C33 C34 C39 43.0(5)
C26 C33 C34 C39 -84.9(5)
C34A C33 C34 C39 -78(4)
C39 C34 C35 C36 0.0
C33 C34 C35 C36 -177.7(6)
C34 C35 C36 C37 0.0
C35 C36 C37 C38 0.0
C36 C37 C38 C39 0.0
C37 C38 C39 C34 0.0
C35 C34 C39 C38 0.0
C33 C34 C39 C38 177.7(6)
C34 C33 C40 C41 -97.4(6)
C26 C33 C40 C41 34.7(6)
C34A C33 C40 C41 -88.2(6)
C34 C33 C40 C45 83.9(6)
C26 C33 C40 C45 -144.0(4)
C34A C33 C40 C45 93.2(6)
C45 C40 C41 C42 0.8(7)
C33 C40 C41 C42 -177.8(4)
C40 C41 C42 C43 0.0(8)
C41 C42 C43 C44 -0.6(8)
C42 C43 C44 C45 0.3(9)
C43 C44 C45 C40 0.5(8)
C41 C40 C45 C44 -1.1(7)
C33 C40 C45 C44 177.6(5)
C1 Ir1 C46 C47 95.5(3)
C51 Ir1 C46 C47 -113.1(3)
C50 Ir1 C46 C47 -76.0(3)
Cl1 Ir1 C46 C47 -157.8(5)
C1 Ir1 C46 C53 -144.9(3)
C47 Ir1 C46 C53 119.6(4)
C51 Ir1 C46 C53 6.5(3)
C50 Ir1 C46 C53 43.6(3)
Cl1 Ir1 C46 C53 -38.2(8)
C53 C46 C47 C48 -0.4(7)
Ir1 C46 C47 C48 103.9(5)
C53 C46 C47 Ir1 -104.3(4)
C1 Ir1 C47 C46 -87.6(3)
C51 Ir1 C47 C46 66.8(3)
C50 Ir1 C47 C46 100.7(3)
Cl1 Ir1 C47 C46 170.88(19)
C1 Ir1 C47 C48 151.1(3)
C46 Ir1 C47 C48 -121.2(4)
C51 Ir1 C47 C48 -54.5(3)
C50 Ir1 C47 C48 -20.5(3)
Cl1 Ir1 C47 C48 49.6(4)
C46 C47 C48 C49 -47.7(7)
Ir1 C47 C48 C49 34.3(5)
C47 C48 C49 C50 -30.3(6)
C48 C49 C50 C51 92.5(5)
C48 C49 C50 Ir1 12.3(5)
C1 Ir1 C50 C51 175.7(10)
C47 Ir1 C50 C51 -115.3(3)
C46 Ir1 C50 C51 -77.4(3)
Cl1 Ir1 C50 C51 91.2(3)
C1 Ir1 C50 C49 -64.6(12)
C47 Ir1 C50 C49 4.4(3)
C46 Ir1 C50 C49 42.3(4)
C51 Ir1 C50 C49 119.7(5)
Cl1 Ir1 C50 C49 -149.1(3)
C49 C50 C51 C52 -2.9(7)
Ir1 C50 C51 C52 101.7(4)
C49 C50 C51 Ir1 -104.6(4)
C1 Ir1 C51 C50 -178.6(3)
C47 Ir1 C51 C50 64.2(3)
C46 Ir1 C51 C50 99.7(3)
Cl1 Ir1 C51 C50 -88.3(3)
C1 Ir1 C51 C52 58.6(5)
C47 Ir1 C51 C52 -58.6(4)
C46 Ir1 C51 C52 -23.1(3)
C50 Ir1 C51 C52 -122.8(5)
Cl1 Ir1 C51 C52 148.9(3)
C50 C51 C52 C53 -46.1(6)
Ir1 C51 C52 C53 36.2(5)
C51 C52 C53 C46 -31.6(6)
C47 C46 C53 C52 91.5(6)
Ir1 C46 C53 C52 11.3(5)
C34 C33 C34A C35A -109(4)
C40 C33 C34A C35A -171.6(5)
C26 C33 C34A C35A 64.5(7)
C34 C33 C34A C39A 70(4)
C40 C33 C34A C39A 7.9(7)
C26 C33 C34A C39A -116.1(5)
C39A C34A C35A C36A 0.0
C33 C34A C35A C36A 179.4(8)
C34A C35A C36A C37A 0.0
C35A C36A C37A C38A 0.0
C36A C37A C38A C39A 0.0
C37A C38A C39A C34A 0.0
C35A C34A C39A C38A 0.0
C33 C34A C39A C38A -179.4(8)
